data_2006954
loop_
_publ_author_name
'McWhinnie, Sean L.W.'
'Brooks, Adam B.'
'Abrahams, Isaac'

_publ_section_title
;
 \a\a'-Diselenocyanato-<i>ortho</i>-xylene
;
_journal_issue 1
_journal_name_full 'Acta Crystallographica Section C'
_journal_page_first 126
_journal_page_last 128
_journal_paper_doi 10.1107/S0108270197012262
_journal_volume 54
_journal_year 1998
_chemical_formula_structural '(CH2SeCN)2 C6H4'
_chemical_formula_sum 'C10 H8 N2 Se2'
_chemical_formula_weight 314.10
_chemical_name_common 'Ortho bis(selenocyanatato)xylene'
_chemical_name_systematic
;
 \a\a'-diselenocyanatorthoxylene
;
_space_group_IT_number 14
_symmetry_cell_setting monoclinic
_symmetry_space_group_name_Hall '-P 2ybc'
_symmetry_space_group_name_H-M 'P 1 21/c 1'
_audit_creation_method SHELXL
_cell_angle_alpha 90.00
_cell_angle_beta 91.99(3)
_cell_angle_gamma 90.00
_cell_formula_units_Z 4
_cell_length_a 8.060(2)
_cell_length_b 5.9206(9)
_cell_length_c 22.638(6)
_cell_measurement_reflns_used 25
_cell_measurement_temperature 293(2)
_cell_measurement_theta_max 15.891
_cell_measurement_theta_min 11.634
_cell_volume 1079.6(4)
_computing_cell_refinement CAD4-PC
_computing_data_collection 'CAD4-PC (Enraf-Nonius, 1993)'
_computing_data_reduction 'CAD4 (Enraf-Nonius, 1989)'
_computing_molecular_graphics 'SNOOPI (Davies, 1983)'
_computing_publication_material SHELXL93
_computing_structure_refinement 'SHELXL93 (Sheldrick, 1993)'
_computing_structure_solution 'SHELXS86 (Sheldrick, 1985)'
_diffrn_ambient_temperature 298(2)
_diffrn_measurement_device 'Enraf-Nonius CAD4 4-circle diffractometer'
_diffrn_measurement_method \w/2\q
_diffrn_radiation_monochromator graphite
_diffrn_radiation_source 'fine-focus sealed tube'
_diffrn_radiation_type MoK\a
_diffrn_radiation_wavelength 0.71069
_diffrn_reflns_av_R_equivalents 0.1048
_diffrn_reflns_av_sigmaI/netI 0.0492
_diffrn_reflns_limit_h_max 9
_diffrn_reflns_limit_h_min -3
_diffrn_reflns_limit_k_max 7
_diffrn_reflns_limit_k_min 0
_diffrn_reflns_limit_l_max 26
_diffrn_reflns_limit_l_min -26
_diffrn_reflns_number 1881
_diffrn_reflns_theta_max 25
_diffrn_reflns_theta_min 1.80
_diffrn_standards_decay_% 0
_diffrn_standards_interval_count 100
_diffrn_standards_interval_time 60
_diffrn_standards_number 2
_exptl_absorpt_coefficient_mu 6.809
_exptl_absorpt_correction_T_max 0.9967
_exptl_absorpt_correction_T_min 0.3264
_exptl_absorpt_correction_type '\y-scan (North, Phillips & Mathews, 1968)'
_exptl_crystal_colour colourless
_exptl_crystal_density_diffrn 1.932
_exptl_crystal_description needles
_exptl_crystal_F_000 600
_exptl_crystal_size_max 0.60
_exptl_crystal_size_mid 0.50
_exptl_crystal_size_min 0.38
_refine_diff_density_max 0.809
_refine_diff_density_min -0.622
_refine_ls_extinction_coef 0.0065(11)
_refine_ls_extinction_method SHELXL
_refine_ls_goodness_of_fit_all 0.986
_refine_ls_goodness_of_fit_obs 1.066
_refine_ls_hydrogen_treatment 'H atoms fixed'
_refine_ls_matrix_type full
_refine_ls_number_parameters 119
_refine_ls_number_reflns 1711
_refine_ls_number_restraints 0
_refine_ls_restrained_S_all 0.986
_refine_ls_restrained_S_obs 1.066
_refine_ls_R_factor_all 0.0575
_refine_ls_R_factor_obs .0428
_refine_ls_shift/esd_max 0.000
_refine_ls_shift/esd_mean 0.000
_refine_ls_structure_factor_coef Fsqd
_refine_ls_weighting_details 'w = 1/[\s^2^(Fo^2^)+(0.0811P)^2^+4.2404P] where P=(Fo^2^+2Fc^2^)/3'
_refine_ls_weighting_scheme calc
_refine_ls_wR_factor_all 0.1327
_refine_ls_wR_factor_obs .1279
_reflns_number_observed 1381
_reflns_number_total 1711
_reflns_observed_criterion >2sigma(I)
_cod_data_source_file sk1107.cif
_cod_data_source_block sme06
_cod_depositor_comments
;
The following automatic conversions were performed:
'_symmetry_cell_setting' value 'Monoclinic' changed to 'monoclinic'
according to '/home/saulius/struct/CIF-dictionaries/cif_core.dic'
dictionary named 'cif_core.dic' version 2.4.1 from 2010-06-29.

Automatic conversion script
Id: cif_fix_enum 1527 2010-12-29 10:47:43Z saulius 

The following automatic conversions were performed:

'_symmetry_cell_setting' value 'Monoclinic' changed to 'monoclinic'
according to /home/saulius/struct/CIF-dictionaries/cif_core.dic
dictionary named 'cif_core.dic' version 2.4.1 from 2010-06-29.

Automatic conversion script
Id: cif_fix_values 1715 2011-07-08 13:25:40Z adriana 

The following automatic conversions were performed:

'_refine_ls_weighting_scheme' value 'calc w =
1/[\s^2^(Fo^2^)+(0.0811P)^2^+4.2404P] where P=(Fo^2^+2Fc^2^)/3' was
changed to 'calc'. New tag '_refine_ls_weighting_details' was
created. The value of the new tag was set to 'w =
1/[\s^2^(Fo^2^)+(0.0811P)^2^+4.2404P] where P=(Fo^2^+2Fc^2^)/3'.

Automatic conversion script
Id: cif_fix_values 3143 2015-03-26 13:38:13Z robertas 
;
_cod_original_sg_symbol_H-M 'P 21/c'
_cod_database_code 2006954

loop_
_symmetry_equiv_pos_as_xyz
'x, y, z'
'-x, y+1/2, -z+1/2'
'-x, -y, -z'
'x, -y-1/2, z-1/2'

loop_
_atom_site_aniso_label
_atom_site_aniso_U_11
_atom_site_aniso_U_22
_atom_site_aniso_U_33
_atom_site_aniso_U_12
_atom_site_aniso_U_13
_atom_site_aniso_U_23
Se1 .0572(5) .0277(4) .0420(4) -.0034(3) -.0073(3) -.0051(3)
Se2 .0399(4) .0274(4) .0620(5) -.0044(3) -.0092(3) .0019(3)
C1 .039(3) .023(3) .047(3) .003(3) -.013(3) .009(3)
C2 .039(3) .048(4) .043(3) .013(3) -.008(3) -.003(3)
C3 .053(4) .052(5) .052(4) .011(4) -.023(3) -.016(4)
C4 .052(4) .039(4) .060(4) -.009(3) -.021(3) -.001(4)
C5 .037(3) .059(5) .049(4) -.011(3) -.007(3) .004(4)
C6 .039(3) .032(4) .042(3) .008(3) -.013(3) -.004(3)
C7 .042(4) .042(5) .087(6) -.005(3) -.021(4) .023(4)
C8 .061(4) .046(5) .055(4) .018(4) -.018(3) -.012(4)
C9 .067(4) .037(5) .044(4) .009(4) -.019(3) -.002(4)
C10 .045(4) .039(5) .073(5) .002(3) -.023(3) .005(4)
N1 .122(7) .034(5) .107(7) .000(4) -.047(6) -.008(5)
N2 .069(5) .023(5) .190(11) .000(3) -.048(6) .003(5)

loop_
_atom_site_label
_atom_site_fract_x
_atom_site_fract_y
_atom_site_fract_z
_atom_site_U_iso_or_equiv
_atom_site_thermal_displace_type
_atom_site_calc_flag
_atom_site_refinement_flags
_atom_site_occupancy
_atom_site_disorder_group
_atom_site_type_symbol
Se1 .22279(9) .17307(13) .00795(3) .0425(3) Uani d . 1 . Se
Se2 -.08249(8) .14077(13) .13612(3) .0433(3) Uani d . 1 . Se
C1 .2628(4) .2559(6) .1708(2) .0367(14) Uani d G 1 . C
C2 .2660(5) .4096(8) .21721(15) .043(2) Uani d G 1 . C
H2 .1921(6) .3942(11) .2476(2) .065(12) Uiso calc R 1 . H
C3 .3797(6) .5862(7) .2182(2) .053(2) Uani d G 1 . C
H3 .3818(8) .6890(10) .2493(2) .065(12) Uiso calc R 1 . H
C4 .4902(5) .6091(7) .1728(2) .051(2) Uani d G 1 . C
H4 .5662(7) .7273(9) .1735(3) .065(12) Uiso calc R 1 . H
C5 .4869(4) .4554(8) .1264(2) .048(2) Uani d G 1 . C
H5 .5608(6) .4708(12) .0960(2) .065(12) Uiso calc R 1 . H
C6 .3733(5) .2788(7) .1253(2) .0379(14) Uani d G 1 . C
C7 .1381(8) .0688(15) .1733(4) .058(2) Uani d . 1 . C
H7A .1232(8) .0297(15) .2144(4) .10(3) Uiso calc R 1 . H
H7B .1824(8) -.0631(15) .1539(4) .10(3) Uiso calc R 1 . H
C8 .3842(9) .1186(14) .0742(3) .055(2) Uani d . 1 . C
H8A .3684(9) -.0339(14) .0887(3) .062(17) Uiso calc R 1 . H
H8B .4953(9) .1272(14) .0592(3) .062(17) Uiso calc R 1 . H
C9 .2377(9) .4754(15) .0098(3) .050(2) Uani d . 1 . C
C10 -.0717(8) .4398(15) .1399(4) .053(2) Uani d . 1 . C
N1 .2442(12) .6725(15) .0100(5) .089(3) Uani d . 1 . N
N2 -.0732(9) .6374(13) .1432(6) .096(4) Uani d . 1 . N

loop_
_atom_type_symbol
_atom_type_description
_atom_type_scat_dispersion_real
_atom_type_scat_dispersion_imag
_atom_type_scat_source
C C 0.0033 0.0016 'International Tables Vol C Tables 4.2.6.8 and 6.1.1.4'
H H 0.0000 0.0000 'International Tables Vol C Tables 4.2.6.8 and 6.1.1.4'
N N 0.0061 0.0033 'International Tables Vol C Tables 4.2.6.8 and 6.1.1.4'
Se Se -0.0929 2.2259 'International Tables Vol C Tables 4.2.6.8 and 6.1.1.4'

loop_
_geom_angle_atom_site_label_1
_geom_angle_atom_site_label_2
_geom_angle_atom_site_label_3
_geom_angle
_geom_angle_publ_flag
C9 Se1 C8 95.9(3) yes
C10 Se2 C7 98.7(3) yes
C2 C1 C6 120.0 ?
C2 C1 C7 116.7(4) yes
C6 C1 C7 123.3(4) yes
C3 C2 C1 120.0 ?
C3 C2 H2 120.0 ?
C1 C2 H2 120.0 ?
C4 C3 C2 120.0 ?
C4 C3 H3 120.0 ?
C2 C3 H3 120.0 ?
C3 C4 C5 120.0 ?
C3 C4 H4 120.0 ?
C5 C4 H4 120.0 ?
C6 C5 C4 120.0 ?
C6 C5 H5 120.0 ?
C4 C5 H5 120.0 ?
C5 C6 C1 120.0 ?
C5 C6 C8 115.6(4) yes
C1 C6 C8 124.4(4) yes
C1 C7 Se2 114.6(5) yes
C1 C7 H7A 108.6(4) ?
Se2 C7 H7A 108.6(2) ?
C1 C7 H7B 108.6(4) ?
Se2 C7 H7B 108.6(3) ?
H7A C7 H7B 107.6 ?
C6 C8 Se1 115.3(4) yes
C6 C8 H8A 108.5(4) ?
Se1 C8 H8A 108.5(3) ?
C6 C8 H8B 108.5(3) ?
Se1 C8 H8B 108.5(2) ?
H8A C8 H8B 107.5 ?
N1 C9 Se1 178.4(7) yes
N2 C10 Se2 176.5(8) yes

loop_
_geom_bond_atom_site_label_1
_geom_bond_atom_site_label_2
_geom_bond_site_symmetry_2
_geom_bond_distance
_geom_bond_publ_flag
Se1 C9 . 1.794(9) yes
Se1 C8 . 1.978(7) yes
Se2 C10 . 1.775(9) yes
Se2 C7 . 1.987(6) yes
C1 C2 . 1.39 ?
C1 C6 . 1.39 ?
C1 C7 . 1.498(8) yes
C2 C3 . 1.39 ?
C2 H2 . .93 ?
C3 C4 . 1.39 ?
C3 H3 . .93 ?
C4 C5 . 1.39 ?
C4 H4 . .93 ?
C5 C6 . 1.39 ?
C5 H5 . .93 ?
C6 C8 . 1.501(8) yes
C7 H7A . .97 ?
C7 H7B . .97 ?
C8 H8A . .97 ?
C8 H8B . .97 ?
C9 N1 . 1.168(14) yes
C10 N2 . 1.172(12) yes

loop_
_cod_related_entry_id
_cod_related_entry_database
_cod_related_entry_code
1 ChemSpider 8556334
